data_4127919
loop_
_publ_author_name
'Yang, Peng'
'Zhao, Wenli'
'Shkurenko, Aleksander'
'Belmabkhout, Youssef'
'Eddaoudi, Mohamed'
'Dong, Xiaochen'
'Alshareef, Husam N.'
'Khashab, Niveen M.'

_publ_section_title
;
 Polyoxometalate-Cyclodextrin Metal-Organic Frameworks: From Tunable
 Structure to Customized Storage Functionality.
;
_journal_issue 5
_journal_name_full 'Journal of the American Chemical Society'
_journal_page_first 1847
_journal_page_last 1851
_journal_paper_doi 10.1021/jacs.8b11998
_journal_volume 141
_journal_year 2019
_chemical_absolute_configuration syn
_chemical_formula_moiety 'K2.5 Na2.5 (P W12 O40) (C36 H60 O30) (C2 H3 O2) (H O), 19(H2 O)'
_chemical_formula_sum 'C38 H102 K2.5 Na2.5 O92 P W12'
_chemical_formula_weight 4423.58
_space_group_crystal_system monoclinic
_space_group_IT_number 4
_space_group_name_Hall 'P 2yb'
_space_group_name_H-M_alt 'P 1 21 1'
_symmetry_space_group_name_Hall 'P 2yb'
_symmetry_space_group_name_H-M 'P 1 21 1'
_atom_sites_solution_hydrogens geom
_atom_sites_solution_primary direct
_atom_sites_solution_secondary difmap
_audit_creation_method SHELXL-2014/7
_cell_angle_alpha 90
_cell_angle_beta 90.376(2)
_cell_angle_gamma 90
_cell_formula_units_Z 2
_cell_length_a 16.7418(8)
_cell_length_b 15.6598(8)
_cell_length_c 18.4127(9)
_cell_measurement_reflns_used 9856
_cell_measurement_temperature 100.0(1)
_cell_measurement_theta_max 66.40
_cell_measurement_theta_min 2.40
_cell_volume 4827.2(4)
_computing_cell_refinement 'SAINT v8.34A (Bruker, 2013)'
_computing_data_collection 'Bruker APEX2 v2009.3-0 (Bruker AXS Inc., 2009)'
_computing_data_reduction 'SAINT v8.34A (Bruker, 2013)'
_computing_molecular_graphics 'DIAMOND (Crystal Impact GbR, 2009'
_computing_publication_material 'PublCIF. Westrip, S. P. (2010). J. Appl. Cryst. 43, 920-925.'
_computing_structure_refinement 'SHELXL-2014/7 (Sheldrick, 2014)'
_computing_structure_solution 'ShelXS (Sheldrick, 2008)'
_diffrn_ambient_temperature 100.0(1)
_diffrn_detector_area_resol_mean 8.3
_diffrn_measured_fraction_theta_full 0.992
_diffrn_measured_fraction_theta_max 0.980
_diffrn_measurement_device_type 'Bruker X8 PROSPECTOR APEX2 CCD'
_diffrn_measurement_method '\f and \w scans'
_diffrn_radiation_monochromator mirrors
_diffrn_radiation_type CuK\a
_diffrn_radiation_wavelength 1.54178
_diffrn_reflns_av_R_equivalents 0.0534
_diffrn_reflns_av_unetI/netI 0.0442
_diffrn_reflns_Laue_measured_fraction_full 0.992
_diffrn_reflns_Laue_measured_fraction_max 0.980
_diffrn_reflns_limit_h_max 19
_diffrn_reflns_limit_h_min -19
_diffrn_reflns_limit_k_max 16
_diffrn_reflns_limit_k_min -18
_diffrn_reflns_limit_l_max 21
_diffrn_reflns_limit_l_min -21
_diffrn_reflns_number 67495
_diffrn_reflns_point_group_measured_fraction_full 0.989
_diffrn_reflns_point_group_measured_fraction_max 0.976
_diffrn_reflns_theta_full 62.381
_diffrn_reflns_theta_max 66.680
_diffrn_reflns_theta_min 2.400
_diffrn_source 'Incoatec I\ms'
_exptl_absorpt_coefficient_mu 28.061
_exptl_absorpt_correction_T_max 0.1489
_exptl_absorpt_correction_T_min 0.0467
_exptl_absorpt_correction_type multi-scan
_exptl_absorpt_process_details
;
SADABS-2014/5 (Bruker,2014/5) was used for absorption correction.
wR2(int) was 0.1154 before and 0.0814 after correction.
The Ratio of minimum to maximum transmission is 0.3136.
The \l/2 correction factor is 0.00150.
;
_exptl_crystal_colour colorless
_exptl_crystal_density_diffrn 3.043
_exptl_crystal_description prism
_exptl_crystal_F_000 4088
_exptl_crystal_size_max 0.180
_exptl_crystal_size_mid 0.160
_exptl_crystal_size_min 0.120
_refine_diff_density_max 4.120
_refine_diff_density_min -3.884
_refine_diff_density_rms 0.348
_refine_ls_abs_structure_details
;
 Flack x determined using 6054 quotients [(I+)-(I-)]/[(I+)+(I-)]
 (Parsons, Flack and Wagner, Acta Cryst. B69 (2013) 249-259).
;
_refine_ls_abs_structure_Flack 0.068(9)
_refine_ls_extinction_method none
_refine_ls_goodness_of_fit_ref 1.068
_refine_ls_hydrogen_treatment constr
_refine_ls_matrix_type full
_refine_ls_number_parameters 1308
_refine_ls_number_reflns 16220
_refine_ls_number_restraints 617
_refine_ls_restrained_S_all 1.054
_refine_ls_R_factor_all 0.0666
_refine_ls_R_factor_gt 0.0633
_refine_ls_shift/su_max 0.001
_refine_ls_shift/su_mean 0.000
_refine_ls_structure_factor_coef Fsqd
_refine_ls_weighting_details 'w=1/[\s^2^(Fo^2^)+(0.1441P)^2^+36.7151P] where P=(Fo^2^+2Fc^2^)/3'
_refine_ls_weighting_scheme calc
_refine_ls_wR_factor_gt 0.2012
_refine_ls_wR_factor_ref 0.2052
_reflns_Friedel_coverage 0.916
_reflns_Friedel_fraction_full 0.985
_reflns_Friedel_fraction_max 0.973
_reflns_number_gt 14853
_reflns_number_total 16220
_reflns_threshold_expression 'I > 2\s(I)'
_cod_data_source_file ja8b11998_si_003.cif
_cod_data_source_block POT-CD
_cod_original_formula_sum 'C38 H102 K2.50 Na2.50 O92 P W12'
_cod_database_code 4127919
_shelx_shelxl_version_number 2014/7
_shelx_space_group_comment
;
The symmetry employed for this shelxl refinement is uniquely defined
by the following loop, which should always be used as a source of
symmetry information in preference to the above space-group names.
They are only intended as comments.
;
_shelx_estimated_absorpt_t_min 0.081
_shelx_estimated_absorpt_t_max 0.134

loop_
_space_group_symop_operation_xyz
'x, y, z'
'-x, y+1/2, -z'

loop_
_atom_site_label
_atom_site_type_symbol
_atom_site_fract_x
_atom_site_fract_y
_atom_site_fract_z
_atom_site_U_iso_or_equiv
_atom_site_adp_type
_atom_site_occupancy
_atom_site_site_symmetry_order
_atom_site_calc_flag
_atom_site_refinement_flags_posn
_atom_site_refinement_flags_adp
_atom_site_refinement_flags_occupancy
_atom_site_disorder_assembly
_atom_site_disorder_group
K1 K 0.3229(5) 0.2414(6) 0.9508(5) 0.070(2) Uani 1 1 d . . . . .
K2 K 0.0741(4) 0.2418(5) 0.9430(4) 0.0553(15) Uani 1 1 d . . . . .
K3 K 0.0732(8) 0.4520(14) 0.5304(6) 0.072(5) Uani 0.5 1 d . . P A 1
Na1 Na 0.3567(9) 0.4689(9) 1.0462(8) 0.050(3) Uani 0.75 1 d . . P . .
Na2 Na 0.527(2) 0.102(3) 0.4816(15) 0.164(18) Uani 0.75 1 d . . P . .
Na3A Na 0.2841(19) 0.377(2) 0.5508(13) 0.075(9) Uani 0.5 1 d . . P A 1
Na3B Na 0.302(3) 0.407(4) 0.432(2) 0.119(12) Uani 0.5 1 d . U P A 2
O1W O 0.2571(18) 0.370(2) 1.059(2) 0.095(13) Uani 0.75 1 d D U P B 1
O2W O 0.0966(18) 0.402(5) 1.055(2) 0.144(16) Uani 1 1 d D . . . .
O3W O 0.4396(16) 0.3778(18) 1.1017(13) 0.054(8) Uani 0.75 1 d . . P B .
O4W O 0.297(3) 0.533(3) 0.939(2) 0.096(14) Uani 0.75 1 d . U P B .
O5W O 0.155(3) 0.636(4) 0.489(3) 0.072(12) Uani 0.5 1 d . U P A 1
O6W O 0.184(3) 0.402(5) 0.434(2) 0.066(10) Uani 0.5 1 d . U P A 1
O7W O 0.322(4) 0.513(5) 0.510(4) 0.103(19) Uani 0.5 1 d . U P . .
O8W O 0.536(5) 0.221(4) 0.564(3) 0.15(2) Uani 0.75 1 d . U P . .
O9W O 0.588(4) 0.422(5) 0.564(3) 0.11(2) Uani 0.5 1 d . U P . .
O10W O 0.701(2) 0.306(3) 0.653(2) 0.121(13) Uani 1 1 d . . . . .
O11W O 0.8288(17) 0.372(3) 0.5587(15) 0.117(18) Uani 1 1 d . . . . .
O12W O 0.823(3) 0.565(4) 0.564(3) 0.145(15) Uani 1 1 d . U . . .
O13W O 0.861(2) 0.032(2) 0.0826(16) 0.090(9) Uani 1 1 d . . . . .
O14W O 0.201(3) 0.335(3) 0.874(3) 0.066(12) Uani 0.5 1 d . U P B 1
O15W O 0.214(3) 0.387(5) 0.803(3) 0.090(16) Uani 0.5 1 d . U P C 2
C1A C 0.9659(14) 0.2477(13) 0.7826(11) 0.051(6) Uani 1 1 d D U . . .
H1A H 1.0232 0.2638 0.7898 0.062 Uiso 1 1 calc R U . . .
C2A C 0.9614(11) 0.1812(16) 0.7224(11) 0.043(6) Uani 1 1 d D U . . .
H2A H 0.9929 0.1290 0.7354 0.052 Uiso 1 1 calc R U . . .
C3A C 0.8733(12) 0.1595(16) 0.7102(11) 0.051(6) Uani 1 1 d D U . . .
H3A H 0.8439 0.2121 0.6949 0.061 Uiso 1 1 calc R U . . .
C4A C 0.8379(10) 0.1258(16) 0.7805(11) 0.039(5) Uani 1 1 d D U . . .
H4A H 0.8607 0.0684 0.7925 0.046 Uiso 1 1 calc R U . . .
C5A C 0.8547(11) 0.1887(18) 0.8417(12) 0.054(6) Uani 1 1 d D U . . .
H5A H 0.8231 0.2417 0.8316 0.065 Uiso 1 1 calc R U . . .
C6A C 0.8351(18) 0.1596(17) 0.9178(13) 0.060(8) Uani 1 1 d D U . . .
H6AA H 0.8544 0.2026 0.9532 0.072 Uiso 1 1 calc R U . . .
H6AB H 0.7764 0.1548 0.9229 0.072 Uiso 1 1 calc R U . . .
O1A O 0.9368(10) 0.2131(14) 0.8498(10) 0.050(4) Uani 1 1 d D U . . .
O2A O 0.9928(13) 0.2214(13) 0.6595(12) 0.057(5) Uani 1 1 d D U . . .
O3A O 0.8671(13) 0.0966(13) 0.6541(11) 0.051(5) Uani 1 1 d D U . . .
O4A O 0.7533(9) 0.1195(12) 0.7679(10) 0.049(4) Uani 1 1 d D U . . .
O5A O 0.8713(13) 0.0788(13) 0.9335(12) 0.055(5) Uani 1 1 d D U . . .
C1B C 0.9544(11) 0.5866(16) 0.7568(11) 0.052(7) Uani 1 1 d D U . . .
H1B H 0.9826 0.6429 0.7582 0.063 Uiso 1 1 calc R U . . .
C2B C 0.983(2) 0.5348(15) 0.6923(13) 0.060(7) Uani 1 1 d D U . . .
H2B H 1.0418 0.5287 0.6972 0.072 Uiso 1 1 calc R U . . .
C3B C 0.9475(19) 0.4452(15) 0.6920(12) 0.061(7) Uani 1 1 d D U . . .
H3B H 0.8885 0.4500 0.6842 0.074 Uiso 1 1 calc R U . . .
C4B C 0.9622(13) 0.4049(14) 0.7661(12) 0.050(5) Uani 1 1 d D U . . .
H4B H 1.0208 0.3968 0.7747 0.060 Uiso 1 1 calc R U . . .
C5B C 0.9267(17) 0.4612(14) 0.8256(12) 0.061(7) Uani 1 1 d D U . . .
H5B H 0.8679 0.4696 0.8186 0.073 Uiso 1 1 calc R U . . .
C6B C 0.9465(15) 0.428(2) 0.9011(13) 0.062(8) Uani 1 1 d D U . . .
H6BA H 0.9401 0.4751 0.9361 0.074 Uiso 1 1 calc R U . . .
H6BB H 0.9065 0.3835 0.9136 0.074 Uiso 1 1 calc R U . . .
O1B O 0.9693(12) 0.5404(12) 0.8225(10) 0.051(5) Uani 1 1 d D U . . .
O2B O 0.968(2) 0.584(2) 0.6285(14) 0.093(9) Uani 1 1 d D U . . .
O3B O 0.9800(18) 0.395(2) 0.6341(12) 0.094(8) Uani 1 1 d D U . . .
O4B O 0.9221(10) 0.3234(10) 0.7646(10) 0.046(4) Uani 1 1 d D U . . .
O5B O 1.0240(12) 0.392(2) 0.9119(12) 0.074(6) Uani 1 1 d D U . . .
C1C C 0.6789(11) 0.7561(13) 0.7819(9) 0.041(6) Uani 1 1 d D U . . .
H1C H 0.6396 0.8020 0.7938 0.049 Uiso 1 1 calc R U . . .
C2C C 0.7272(11) 0.7795(16) 0.7149(10) 0.045(6) Uani 1 1 d D U . . .
H2C H 0.7568 0.8338 0.7247 0.054 Uiso 1 1 calc R U . . .
C3C C 0.7872(12) 0.7094(17) 0.6988(11) 0.049(6) Uani 1 1 d D U . . .
H3C H 0.7560 0.6585 0.6820 0.059 Uiso 1 1 calc R U . . .
C4C C 0.8373(14) 0.6808(14) 0.7642(11) 0.047(6) Uani 1 1 d D U . . .
H4C H 0.8811 0.7230 0.7733 0.056 Uiso 1 1 calc R U . . .
C5C C 0.7866(12) 0.6718(14) 0.8321(10) 0.040(5) Uani 1 1 d D U . . .
H5C H 0.7566 0.6166 0.8296 0.048 Uiso 1 1 calc R U . . .
C6C C 0.8379(14) 0.6727(19) 0.9009(9) 0.045(6) Uani 1 1 d D U . . .
H6CA H 0.8764 0.6249 0.8980 0.054 Uiso 1 1 calc R U . . .
H6CB H 0.8692 0.7263 0.9013 0.054 Uiso 1 1 calc R U . . .
O1C O 0.7311(10) 0.7401(11) 0.8422(8) 0.041(4) Uani 1 1 d D U . . .
O2C O 0.6721(12) 0.7933(16) 0.6560(10) 0.056(5) Uani 1 1 d D U . . .
O3C O 0.8384(13) 0.7332(17) 0.6406(10) 0.058(6) Uani 1 1 d D U . . .
O4C O 0.8709(9) 0.5994(12) 0.7474(10) 0.047(4) Uani 1 1 d D U . . .
O5C O 0.7968(14) 0.6663(15) 0.9683(9) 0.057(5) Uani 1 1 d D U . . .
C1D C 0.4226(13) 0.5513(13) 0.7833(11) 0.047(6) Uani 1 1 d D U . . .
H1D H 0.3650 0.5379 0.7921 0.056 Uiso 1 1 calc R U . . .
C2D C 0.4302(12) 0.6163(17) 0.7218(10) 0.046(6) Uani 1 1 d D U . . .
H2D H 0.3995 0.6688 0.7348 0.055 Uiso 1 1 calc R U . . .
C3D C 0.5170(12) 0.6408(15) 0.7073(11) 0.047(6) Uani 1 1 d D U . . .
H3D H 0.5455 0.5879 0.6917 0.056 Uiso 1 1 calc R U . . .
C4D C 0.5554(10) 0.6700(15) 0.7785(10) 0.034(5) Uani 1 1 d D U . . .
H4D H 0.5328 0.7264 0.7936 0.041 Uiso 1 1 calc R U . . .
C5D C 0.5417(10) 0.6037(15) 0.8374(10) 0.043(5) Uani 1 1 d D U . . .
H5D H 0.5694 0.5498 0.8232 0.051 Uiso 1 1 calc R U . . .
C6D C 0.5734(16) 0.6319(16) 0.9107(11) 0.049(7) Uani 1 1 d D U . . .
H6DA H 0.5650 0.5851 0.9460 0.059 Uiso 1 1 calc R U . . .
H6DB H 0.6317 0.6413 0.9068 0.059 Uiso 1 1 calc R U . . .
O1D O 0.4586(9) 0.5853(13) 0.8477(9) 0.046(4) Uani 1 1 d D U . . .
O2D O 0.3965(12) 0.5799(15) 0.6569(9) 0.046(5) Uani 1 1 d D U . . .
O3D O 0.5266(10) 0.7029(13) 0.6508(9) 0.046(5) Uani 1 1 d D U . . .
O4D O 0.6391(8) 0.6778(11) 0.7653(9) 0.040(4) Uani 1 1 d D U . . .
O5D O 0.5374(13) 0.7077(15) 0.9384(13) 0.056(6) Uani 1 1 d D U . . .
C1E C 0.4377(11) 0.2132(17) 0.7718(11) 0.049(6) Uani 1 1 d D U . . .
H1E H 0.4122 0.1568 0.7821 0.058 Uiso 1 1 calc R U . . .
C2E C 0.3881(17) 0.2584(14) 0.7136(13) 0.059(7) Uani 1 1 d D U . . .
H2E H 0.3314 0.2642 0.7297 0.071 Uiso 1 1 calc R U . . .
C3E C 0.4261(15) 0.3463(13) 0.7038(11) 0.050(6) Uani 1 1 d D U . . .
H3E H 0.4816 0.3400 0.6849 0.060 Uiso 1 1 calc R U . . .
C4E C 0.4275(11) 0.3957(13) 0.7746(10) 0.044(5) Uani 1 1 d D U . . .
H4E H 0.3713 0.4053 0.7908 0.053 Uiso 1 1 calc R U . . .
C5E C 0.4715(14) 0.3447(12) 0.8323(11) 0.046(6) Uani 1 1 d D U . . .
H5E H 0.5278 0.3366 0.8160 0.055 Uiso 1 1 calc R U . . .
C6E C 0.4734(12) 0.385(2) 0.9071(11) 0.054(7) Uani 1 1 d D U . . .
H6EA H 0.5051 0.3489 0.9404 0.065 Uiso 1 1 calc R U . . .
H6EB H 0.5003 0.4416 0.9040 0.065 Uiso 1 1 calc R U . . .
O1E O 0.4347(10) 0.2635(11) 0.8363(10) 0.043(4) Uani 1 1 d D U . . .
O2E O 0.392(2) 0.2153(19) 0.6453(14) 0.094(11) Uani 1 1 d D U . . .
O3E O 0.3769(12) 0.3885(19) 0.6508(11) 0.064(5) Uani 1 1 d D U . . .
O4E O 0.4638(10) 0.4764(10) 0.7602(10) 0.046(4) Uani 1 1 d D U . . .
O5E O 0.3952(11) 0.397(2) 0.9366(10) 0.066(5) Uani 1 1 d D U . . .
C1F C 0.7115(14) 0.0422(14) 0.7820(12) 0.052(7) Uani 1 1 d D U . . .
H1F H 0.7503 -0.0049 0.7920 0.062 Uiso 1 1 calc R U . . .
C2F C 0.6606(14) 0.0205(19) 0.7157(12) 0.064(7) Uani 1 1 d D U . . .
H2F H 0.6286 -0.0322 0.7251 0.077 Uiso 1 1 calc R U . . .
C3F C 0.6054(14) 0.0960(19) 0.7019(12) 0.063(7) Uani 1 1 d D U . . .
H3F H 0.6392 0.1465 0.6892 0.076 Uiso 1 1 calc R U . . .
C4F C 0.5567(15) 0.1190(15) 0.7684(12) 0.052(7) Uani 1 1 d D U . . .
H4F H 0.5151 0.0742 0.7765 0.062 Uiso 1 1 calc R U . . .
C5F C 0.6086(15) 0.1271(16) 0.8358(12) 0.052(6) Uani 1 1 d D U . . .
H5F H 0.6431 0.1783 0.8276 0.063 Uiso 1 1 calc R U . . .
C6F C 0.568(3) 0.141(2) 0.9088(17) 0.080(10) Uani 1 1 d D U . . .
H6FA H 0.6081 0.1644 0.9439 0.096 Uiso 1 1 calc R U . . .
H6FB H 0.5254 0.1843 0.9031 0.096 Uiso 1 1 calc R U . . .
O1F O 0.6625(12) 0.0563(14) 0.8443(11) 0.060(5) Uani 1 1 d D U . . .
O2F O 0.7126(13) 0.0073(16) 0.6554(13) 0.065(6) Uani 1 1 d D U . . .
O3F O 0.5569(12) 0.0762(17) 0.6410(12) 0.061(6) Uani 1 1 d D U . . .
O4F O 0.5186(9) 0.1985(12) 0.7513(10) 0.048(4) Uani 1 1 d D U . . .
O5F O 0.536(2) 0.064(2) 0.9367(18) 0.106(12) Uani 1 1 d D U . . .
P1 P 0.8057(3) 0.3982(7) 0.2542(3) 0.0322(10) Uani 1 1 d . . . . .
O1P O 0.8009(12) 0.3181(13) 0.2048(10) 0.038(5) Uani 1 1 d . . . . .
O2P O 0.8046(10) 0.4793(14) 0.2075(10) 0.035(4) Uani 1 1 d . . . . .
O3P O 0.7333(7) 0.3982(17) 0.3057(7) 0.036(3) Uani 1 1 d . . . . .
O4P O 0.8846(8) 0.3996(17) 0.3002(8) 0.039(3) Uani 1 1 d . . . . .
W1 W 0.69503(8) 0.28234(9) 0.11876(8) 0.0409(4) Uani 1 1 d . . . . .
W2 W 0.90012(8) 0.28184(9) 0.11056(7) 0.0384(3) Uani 1 1 d . . . . .
W3 W 0.90267(8) 0.51784(9) 0.11385(7) 0.0368(3) Uani 1 1 d . . . . .
W4 W 0.69817(8) 0.51811(9) 0.12235(8) 0.0390(3) Uani 1 1 d . . . . .
W5 W 0.80512(8) 0.17068(10) 0.24769(8) 0.0423(4) Uani 1 1 d . . . . .
W6 W 1.02070(5) 0.39582(13) 0.25075(5) 0.0394(3) Uani 1 1 d . . . . .
W7 W 0.80730(8) 0.62629(11) 0.25165(7) 0.0420(4) Uani 1 1 d . . . . .
W8 W 0.59267(6) 0.39952(13) 0.26803(6) 0.0426(3) Uani 1 1 d . . . . .
W9 W 0.70311(10) 0.28887(13) 0.39462(9) 0.0540(4) Uani 1 1 d . . . . .
W10 W 0.92482(14) 0.28772(17) 0.38397(13) 0.0764(6) Uani 1 1 d . . . . .
W11 W 0.92209(10) 0.50025(12) 0.38810(8) 0.0503(4) Uani 1 1 d . . . . .
W12 W 0.70153(12) 0.50464(15) 0.39386(12) 0.0707(6) Uani 1 1 d . . . . .
O1M O 0.7956(12) 0.2704(15) 0.0694(11) 0.044(5) Uani 1 1 d . . . . .
O2M O 0.8937(9) 0.3958(18) 0.0868(8) 0.043(4) Uani 1 1 d . . . . .
O3M O 0.7983(12) 0.5340(13) 0.0705(10) 0.039(4) Uani 1 1 d . . . . .
O4M O 0.7016(9) 0.3995(19) 0.0960(8) 0.047(4) Uani 1 1 d . . . . .
O5M O 0.7209(13) 0.1808(14) 0.1725(12) 0.046(5) Uani 1 1 d . . . . .
O6M O 0.8790(13) 0.1782(14) 0.1657(12) 0.044(5) Uani 1 1 d . . . . .
O7M O 0.8893(12) 0.2022(16) 0.3109(13) 0.051(6) Uani 1 1 d . . . . .
O8M O 0.7302(12) 0.2112(14) 0.3123(11) 0.044(5) Uani 1 1 d . . . . .
O9M O 0.9745(12) 0.3136(14) 0.1843(11) 0.041(5) Uani 1 1 d . . . . .
O10M O 0.9785(11) 0.4792(13) 0.1818(11) 0.038(4) Uani 1 1 d . . . . .
O11M O 1.0212(13) 0.4793(15) 0.3228(11) 0.046(5) Uani 1 1 d . . . . .
O12M O 1.0200(11) 0.3111(15) 0.3217(11) 0.043(5) Uani 1 1 d . U . . .
O13M O 0.8830(11) 0.6153(16) 0.1687(12) 0.046(5) Uani 1 1 d . . . . .
O14M O 0.7264(12) 0.6190(15) 0.1741(13) 0.047(5) Uani 1 1 d . . . . .
O15M O 0.7295(13) 0.5915(18) 0.3205(12) 0.052(6) Uani 1 1 d . . . . .
O16M O 0.8850(12) 0.5801(14) 0.3106(11) 0.041(5) Uani 1 1 d . . . . .
O17M O 0.6312(11) 0.4878(15) 0.1987(11) 0.042(5) Uani 1 1 d . . . . .
O18M O 0.6299(12) 0.3217(13) 0.1951(10) 0.037(4) Uani 1 1 d . . . . .
O19M O 0.5993(10) 0.3178(15) 0.3409(11) 0.041(5) Uani 1 1 d . . . . .
O20M O 0.6001(16) 0.4888(17) 0.3387(11) 0.055(6) Uani 1 1 d . . . . .
O21M O 0.8096(15) 0.293(2) 0.4193(13) 0.064(7) Uani 1 1 d . . . . .
O22M O 0.9471(10) 0.3907(19) 0.4363(11) 0.053(4) Uani 1 1 d . . . . .
O23M O 0.8176(15) 0.5028(16) 0.4205(12) 0.055(6) Uani 1 1 d . U . . .
O24M O 0.6850(13) 0.392(2) 0.4441(12) 0.067(6) Uani 1 1 d . . . . .
O1T O 0.6259(16) 0.2450(16) 0.0564(13) 0.056(6) Uani 1 1 d . . . . .
O2T O 0.9555(14) 0.2426(17) 0.0396(13) 0.055(6) Uani 1 1 d . . . . .
O3T O 0.9634(11) 0.5607(14) 0.0474(10) 0.037(4) Uani 1 1 d . . . . .
O4T O 0.6329(10) 0.5648(14) 0.0617(11) 0.039(4) Uani 1 1 d . U . . .
O5T O 0.8038(11) 0.0625(15) 0.2599(13) 0.046(5) Uani 1 1 d . . . . .
O6T O 1.1180(8) 0.3965(18) 0.2238(9) 0.043(3) Uani 1 1 d . . . . .
O7T O 0.8183(15) 0.7342(18) 0.2653(14) 0.057(6) Uani 1 1 d . . . . .
O8T O 0.4918(9) 0.401(2) 0.2484(9) 0.050(4) Uani 1 1 d . . . . .
O9T O 0.6646(19) 0.208(2) 0.4533(17) 0.078(9) Uani 1 1 d . . . . .
O10T O 0.964(2) 0.224(2) 0.439(2) 0.086(9) Uani 1 1 d . U . . .
O11T O 0.9682(18) 0.5748(19) 0.4460(15) 0.068(7) Uani 1 1 d . . . . .
O12T O 0.6683(19) 0.566(2) 0.4492(16) 0.077(9) Uani 1 1 d . . . . .
O1AC O 0.705(2) 0.469(3) 0.794(2) 0.107(10) Uani 1 1 d D U . . .
O2AC O 0.690(2) 0.331(3) 0.800(2) 0.119(11) Uani 1 1 d D U . . .
C1AC C 0.701(2) 0.402(3) 0.8281(17) 0.104(9) Uani 1 1 d D U . . .
C2AC C 0.707(3) 0.413(5) 0.9091(18) 0.109(13) Uani 1 1 d D U . . .
H H 0.7564 0.3860 0.9268 0.163 Uiso 1 1 calc R U . . .
HA H 0.6611 0.3866 0.9325 0.163 Uiso 1 1 calc R U . . .
HB H 0.7085 0.4742 0.9206 0.163 Uiso 1 1 calc R U . . .

loop_
_atom_site_aniso_label
_atom_site_aniso_U_11
_atom_site_aniso_U_22
_atom_site_aniso_U_33
_atom_site_aniso_U_23
_atom_site_aniso_U_13
_atom_site_aniso_U_12
K1 0.060(4) 0.074(6) 0.075(5) -0.002(4) 0.016(4) -0.005(4)
K2 0.050(3) 0.063(4) 0.053(3) -0.005(3) -0.001(3) -0.002(3)
K3 0.041(6) 0.148(16) 0.029(5) 0.008(7) 0.007(5) -0.005(7)
Na1 0.059(8) 0.040(9) 0.052(8) -0.010(6) 0.016(6) -0.005(6)
Na2 0.19(3) 0.24(5) 0.070(16) 0.08(2) 0.045(19) 0.07(3)
Na3A 0.095(18) 0.09(3) 0.040(11) 0.011(12) -0.019(11) 0.007(15)
Na3B 0.15(2) 0.11(2) 0.100(19) -0.01(2) -0.020(18) 0.04(2)
O1W 0.10(2) 0.09(2) 0.10(2) 0.005(17) -0.023(17) -0.038(17)
O2W 0.10(2) 0.22(5) 0.12(3) 0.00(4) -0.001(19) 0.06(4)
O3W 0.065(15) 0.06(2) 0.034(11) -0.005(11) -0.005(10) -0.018(13)
O4W 0.12(3) 0.11(3) 0.058(19) 0.04(2) 0.014(19) 0.06(2)
O5W 0.08(2) 0.09(2) 0.054(18) -0.038(17) -0.020(16) 0.004(17)
O6W 0.078(15) 0.065(15) 0.055(13) 0.012(13) 0.015(11) -0.005(13)
O7W 0.11(3) 0.10(3) 0.10(3) -0.03(2) -0.05(2) -0.01(2)
O8W 0.23(5) 0.13(4) 0.08(3) 0.03(3) 0.05(3) 0.01(4)
O9W 0.12(4) 0.12(5) 0.08(3) 0.02(3) 0.05(3) 0.00(3)
O10W 0.09(2) 0.13(3) 0.15(4) 0.00(3) -0.01(2) 0.01(2)
O11W 0.072(16) 0.22(6) 0.063(15) -0.05(2) 0.001(12) 0.00(2)
O12W 0.14(2) 0.16(3) 0.13(2) -0.07(2) -0.011(19) 0.03(2)
O13W 0.13(2) 0.069(18) 0.076(17) -0.002(14) 0.008(16) -0.036(17)
O14W 0.055(19) 0.06(2) 0.08(2) 0.002(18) 0.012(18) 0.007(17)
O15W 0.10(2) 0.08(3) 0.09(2) -0.01(2) 0.01(2) 0.01(2)
C1A 0.037(12) 0.074(17) 0.043(13) 0.006(13) -0.005(11) -0.008(12)
C2A 0.025(10) 0.050(15) 0.055(14) -0.005(12) 0.010(10) -0.002(10)
C3A 0.036(12) 0.064(17) 0.051(14) 0.006(13) 0.001(11) 0.009(12)
C4A 0.018(10) 0.047(14) 0.051(13) -0.004(11) 0.000(9) 0.005(9)
C5A 0.046(13) 0.064(16) 0.052(13) 0.001(12) 0.010(11) 0.018(12)
C6A 0.046(14) 0.09(2) 0.046(15) -0.009(15) -0.001(12) 0.005(15)
O1A 0.040(9) 0.054(12) 0.055(11) 0.003(9) -0.005(8) -0.002(8)
O2A 0.053(12) 0.038(12) 0.079(15) -0.014(11) 0.005(10) 0.004(9)
O3A 0.062(12) 0.046(12) 0.045(10) -0.018(9) -0.001(9) 0.000(9)
O4A 0.049(10) 0.052(12) 0.046(10) -0.008(8) 0.007(8) 0.006(8)
O5A 0.058(12) 0.041(12) 0.066(13) 0.010(10) 0.009(10) 0.010(9)
C1B 0.045(13) 0.039(14) 0.072(16) -0.007(12) 0.004(12) -0.010(11)
C2B 0.082(17) 0.042(15) 0.056(15) -0.006(12) 0.011(13) 0.009(14)
C3B 0.078(17) 0.054(15) 0.053(14) -0.025(13) 0.020(13) -0.003(14)
C4B 0.044(11) 0.038(13) 0.067(13) -0.011(14) -0.004(10) -0.007(13)
C5B 0.075(16) 0.054(16) 0.053(14) -0.012(12) -0.005(13) -0.013(13)
C6B 0.070(17) 0.08(2) 0.039(13) -0.005(12) 0.000(12) -0.008(14)
O1B 0.057(11) 0.046(12) 0.049(10) 0.001(9) -0.015(9) 0.004(9)
O2B 0.13(2) 0.075(19) 0.072(16) -0.010(14) 0.020(16) -0.010(17)
O3B 0.14(2) 0.081(16) 0.062(12) -0.016(17) 0.045(13) -0.02(2)
O4B 0.048(9) 0.042(10) 0.049(10) -0.007(8) 0.001(8) -0.010(8)
O5B 0.079(13) 0.087(17) 0.057(11) 0.018(15) -0.002(10) -0.003(16)
C1C 0.032(11) 0.055(15) 0.035(11) 0.008(10) 0.007(9) 0.001(10)
C2C 0.046(12) 0.048(14) 0.040(12) 0.009(11) -0.004(10) -0.017(11)
C3C 0.034(11) 0.065(16) 0.048(13) 0.009(12) -0.010(10) 0.006(11)
C4C 0.045(13) 0.042(14) 0.054(14) -0.003(12) -0.004(11) -0.001(11)
C5C 0.050(12) 0.037(13) 0.034(11) -0.003(9) -0.003(10) -0.011(10)
C6C 0.060(15) 0.039(14) 0.036(12) 0.011(11) -0.003(11) 0.010(12)
O1C 0.046(9) 0.040(10) 0.037(9) 0.006(7) -0.006(7) -0.001(7)
O2C 0.058(12) 0.065(14) 0.043(10) 0.008(10) -0.010(9) -0.003(11)
O3C 0.060(12) 0.079(17) 0.034(10) -0.006(10) 0.007(9) -0.019(11)
O4C 0.035(9) 0.056(12) 0.049(10) -0.009(9) 0.001(7) -0.012(8)
O5C 0.077(13) 0.058(13) 0.035(9) 0.001(9) 0.011(9) 0.004(10)
C1D 0.031(11) 0.060(16) 0.049(13) -0.004(12) -0.003(10) 0.012(11)
C2D 0.035(11) 0.060(15) 0.043(12) -0.002(11) -0.013(10) 0.004(11)
C3D 0.043(13) 0.040(14) 0.056(14) 0.002(12) 0.008(11) 0.009(11)
C4D 0.034(11) 0.029(12) 0.040(11) 0.000(10) 0.008(9) -0.001(9)
C5D 0.041(12) 0.047(14) 0.040(12) -0.002(10) 0.003(10) 0.010(10)
C6D 0.045(13) 0.075(18) 0.026(11) 0.010(11) 0.000(10) -0.017(13)
O1D 0.041(9) 0.053(12) 0.043(9) -0.007(8) 0.004(7) 0.014(8)
O2D 0.042(10) 0.063(14) 0.034(9) 0.007(9) -0.004(7) 0.007(9)
O3D 0.025(8) 0.071(14) 0.042(10) -0.005(9) 0.002(7) 0.011(8)
O4D 0.038(8) 0.040(10) 0.044(9) 0.009(7) -0.009(7) -0.001(7)
O5D 0.050(11) 0.064(15) 0.053(12) -0.010(10) -0.012(9) 0.001(10)
C1E 0.041(13) 0.051(15) 0.054(14) -0.005(12) 0.009(11) -0.005(11)
C2E 0.060(15) 0.052(17) 0.065(16) 0.015(13) -0.006(13) -0.009(13)
C3E 0.052(13) 0.043(15) 0.057(14) 0.009(11) -0.010(12) -0.015(11)
C4E 0.031(9) 0.049(12) 0.052(11) 0.011(14) 0.005(8) -0.018(13)
C5E 0.042(12) 0.046(14) 0.049(13) -0.007(11) 0.007(10) 0.004(10)
C6E 0.061(14) 0.048(18) 0.054(13) 0.013(13) -0.012(11) 0.010(13)
O1E 0.033(8) 0.042(10) 0.055(10) 0.012(8) 0.003(7) 0.000(7)
O2E 0.16(3) 0.049(17) 0.078(18) 0.015(14) -0.039(19) -0.015(17)
O3E 0.073(12) 0.065(15) 0.054(10) 0.003(12) -0.023(9) -0.008(13)
O4E 0.047(9) 0.046(11) 0.046(9) 0.000(8) 0.000(8) 0.000(8)
O5E 0.085(12) 0.062(12) 0.050(9) 0.009(14) 0.020(9) 0.010(16)
C1F 0.041(13) 0.036(14) 0.078(17) 0.002(12) 0.025(12) -0.001(11)
C2F 0.057(15) 0.053(16) 0.083(18) -0.004(14) 0.033(14) 0.003(13)
C3F 0.049(14) 0.061(17) 0.080(17) 0.007(14) 0.019(13) 0.008(13)
C4F 0.047(14) 0.051(16) 0.057(15) -0.008(13) 0.020(12) 0.000(12)
C5F 0.065(15) 0.042(14) 0.051(13) 0.005(11) 0.019(12) 0.015(12)
C6F 0.10(2) 0.08(2) 0.063(19) 0.003(17) 0.017(18) 0.03(2)
O1F 0.048(11) 0.058(13) 0.074(13) -0.005(10) 0.013(9) 0.007(9)
O2F 0.051(12) 0.065(15) 0.078(15) -0.023(11) 0.022(11) -0.007(10)
O3F 0.045(12) 0.076(16) 0.063(13) -0.020(11) 0.012(10) -0.021(11)
O4F 0.042(9) 0.054(12) 0.050(10) -0.007(9) 0.007(8) 0.000(8)
O5F 0.14(3) 0.10(2) 0.072(17) 0.004(16) 0.015(17) 0.08(2)
P1 0.034(2) 0.034(3) 0.029(2) 0.001(3) -0.0007(19) 0.004(3)
O1P 0.048(11) 0.028(11) 0.039(10) -0.004(8) -0.021(8) 0.002(8)
O2P 0.022(8) 0.045(12) 0.038(9) 0.011(8) 0.019(7) 0.003(7)
O3P 0.025(6) 0.044(8) 0.038(7) -0.006(10) -0.001(5) -0.011(10)
O4P 0.029(7) 0.045(9) 0.043(8) 0.009(11) 0.001(6) 0.019(10)
W1 0.0377(7) 0.0408(9) 0.0442(7) -0.0070(6) -0.0010(6) -0.0023(6)
W2 0.0371(7) 0.0394(8) 0.0388(7) -0.0054(6) 0.0027(5) 0.0018(6)
W3 0.0335(7) 0.0403(8) 0.0366(7) 0.0024(5) 0.0008(5) 0.0020(5)
W4 0.0334(6) 0.0441(9) 0.0394(7) 0.0025(6) -0.0039(5) 0.0038(5)
W5 0.0407(8) 0.0367(9) 0.0495(8) -0.0059(6) 0.0011(6) 0.0001(6)
W6 0.0323(5) 0.0442(6) 0.0417(5) -0.0039(7) -0.0021(4) 0.0026(7)
W7 0.0386(8) 0.0410(10) 0.0463(8) -0.0010(6) 0.0010(6) 0.0006(6)
W8 0.0319(5) 0.0457(6) 0.0502(6) 0.0011(8) 0.0023(4) 0.0017(7)
W9 0.0496(9) 0.0631(12) 0.0492(8) 0.0060(8) 0.0002(7) -0.0054(7)
W10 0.0721(12) 0.0831(16) 0.0739(12) -0.0053(12) -0.0032(10) 0.0014(11)
W11 0.0460(8) 0.0624(11) 0.0425(7) -0.0094(7) -0.0003(6) -0.0070(7)
W12 0.0669(12) 0.0734(16) 0.0718(12) 0.0049(10) 0.0051(9) -0.0016(10)
O1M 0.042(10) 0.048(13) 0.043(10) 0.005(9) 0.006(8) 0.008(9)
O2M 0.049(8) 0.049(10) 0.032(7) -0.011(10) -0.003(6) 0.027(11)
O3M 0.056(11) 0.031(11) 0.031(9) 0.008(8) -0.006(8) 0.010(9)
O4M 0.046(8) 0.054(10) 0.040(8) -0.017(12) 0.001(6) -0.007(12)
O5M 0.050(12) 0.037(13) 0.050(12) -0.009(10) -0.006(9) -0.013(9)
O6M 0.047(11) 0.029(11) 0.056(12) -0.016(9) 0.016(9) -0.002(9)
O7M 0.032(10) 0.058(15) 0.063(13) -0.002(11) 0.009(9) -0.001(9)
O8M 0.042(11) 0.042(12) 0.048(11) -0.019(9) 0.013(8) -0.002(9)
O9M 0.046(11) 0.037(12) 0.040(10) -0.004(8) 0.001(8) -0.003(9)
O10M 0.036(9) 0.030(11) 0.047(10) -0.009(8) -0.002(8) -0.001(8)
O11M 0.052(11) 0.043(13) 0.043(10) -0.010(9) -0.013(9) -0.004(9)
O12M 0.033(8) 0.054(11) 0.042(8) -0.002(8) 0.010(7) -0.008(8)
O13M 0.023(9) 0.055(15) 0.061(13) -0.003(11) 0.002(8) -0.003(9)
O14M 0.039(11) 0.039(13) 0.063(14) 0.005(10) 0.008(9) -0.007(9)
O15M 0.036(11) 0.073(17) 0.047(11) -0.014(11) -0.001(9) 0.000(10)
O16M 0.044(11) 0.034(11) 0.046(10) -0.006(8) 0.004(8) -0.017(8)
O17M 0.037(9) 0.040(11) 0.050(11) -0.002(9) 0.008(8) 0.006(9)
O18M 0.050(10) 0.024(10) 0.035(9) 0.003(7) 0.004(8) 0.012(8)
O19M 0.024(8) 0.056(14) 0.044(10) 0.006(9) -0.006(7) -0.003(8)
O20M 0.088(16) 0.043(12) 0.033(10) 0.005(9) -0.003(10) -0.011(12)
O21M 0.059(14) 0.080(19) 0.052(12) -0.007(13) 0.003(10) 0.007(13)
O22M 0.045(9) 0.041(12) 0.072(11) 0.003(12) -0.002(8) 0.002(11)
O23M 0.067(11) 0.050(11) 0.049(9) 0.012(9) 0.009(8) 0.010(9)
O24M 0.080(13) 0.050(13) 0.072(13) 0.030(14) 0.020(10) 0.006(15)
O1T 0.068(14) 0.048(13) 0.054(13) -0.010(10) 0.005(11) 0.012(11)
O2T 0.048(12) 0.055(15) 0.062(14) -0.004(11) -0.002(10) 0.000(10)
O3T 0.033(9) 0.046(12) 0.031(9) 0.009(8) 0.000(7) -0.005(8)
O4T 0.025(7) 0.048(10) 0.044(8) 0.001(7) -0.013(6) 0.010(7)
O5T 0.035(10) 0.028(11) 0.074(14) 0.015(9) 0.014(9) 0.007(7)
O6T 0.035(7) 0.043(9) 0.052(9) -0.010(12) -0.002(6) 0.004(11)
O7T 0.054(13) 0.056(16) 0.059(13) -0.012(11) -0.009(10) 0.008(10)
O8T 0.033(7) 0.058(11) 0.060(10) 0.011(13) -0.001(7) -0.011(11)
O9T 0.085(19) 0.068(19) 0.080(18) 0.038(14) -0.008(14) -0.017(14)
O10T 0.074(13) 0.078(14) 0.107(14) -0.023(11) 0.017(11) -0.004(11)
O11T 0.073(16) 0.064(17) 0.067(15) -0.014(12) 0.021(12) 0.011(13)
O12T 0.09(2) 0.063(18) 0.077(18) 0.025(14) -0.013(15) -0.023(15)
O1AC 0.099(19) 0.10(2) 0.12(2) -0.01(2) 0.005(17) -0.040(18)
O2AC 0.094(19) 0.13(2) 0.13(2) -0.07(2) 0.023(17) 0.010(19)
C1AC 0.079(15) 0.12(2) 0.114(19) -0.03(2) 0.015(15) -0.037(19)
C2AC 0.09(2) 0.13(3) 0.11(2) -0.02(3) 0.024(19) -0.05(2)

loop_
_atom_type_symbol
_atom_type_description
_atom_type_scat_dispersion_real
_atom_type_scat_dispersion_imag
_atom_type_scat_source
C C 0.0181 0.0091 'International Tables Vol C Tables 4.2.6.8 and 6.1.1.4'
H H 0.0000 0.0000 'International Tables Vol C Tables 4.2.6.8 and 6.1.1.4'
K K 0.3868 1.0657 'International Tables Vol C Tables 4.2.6.8 and 6.1.1.4'
Na Na 0.1353 0.1239 'International Tables Vol C Tables 4.2.6.8 and 6.1.1.4'
O O 0.0492 0.0322 'International Tables Vol C Tables 4.2.6.8 and 6.1.1.4'
P P 0.2955 0.4335 'International Tables Vol C Tables 4.2.6.8 and 6.1.1.4'
W W -5.4734 5.5774 'International Tables Vol C Tables 4.2.6.8 and 6.1.1.4'

loop_
_geom_angle_atom_site_label_1
_geom_angle_atom_site_label_2
_geom_angle_atom_site_label_3
_geom_angle
_geom_angle_site_symmetry_1
_geom_angle_site_symmetry_3
O5E K1 O5C 138.8(7) . 2_647
O5E K1 O1E 61.8(6) . .
O5C K1 O1E 158.7(7) 2_647 .
O5E K1 O4T 137.4(7) . 2_646
O5C K1 O4T 79.7(7) 2_647 2_646
O1E K1 O4T 83.5(6) . 2_646
O5E K1 O14W 79.1(12) . .
O5C K1 O14W 88.2(11) 2_647 .
O1E K1 O14W 92.3(10) . .
O4T K1 O14W 129.3(12) 2_646 .
O5E K1 O1W 68.5(8) . .
O5C K1 O1W 70.4(8) 2_647 .
O1E K1 O1W 130.1(9) . .
O4T K1 O1W 141.8(10) 2_646 .
O14W K1 O1W 74.1(12) . .
O5E K1 O14M 126.6(7) . 2_646
O5C K1 O14M 86.9(6) 2_647 2_646
O1E K1 O14M 72.5(6) . 2_646
O4T K1 O14M 54.1(6) 2_646 2_646
O14W K1 O14M 76.4(12) . 2_646
O1W K1 O14M 143.0(7) . 2_646
O5E K1 O5D 83.3(6) . 2_647
O5C K1 O5D 96.8(7) 2_647 2_647
O1E K1 O5D 90.6(6) . 2_647
O4T K1 O5D 72.5(6) 2_646 2_647
O14W K1 O5D 158.2(12) . 2_647
O1W K1 O5D 87.6(8) . 2_647
O14M K1 O5D 124.9(7) 2_646 2_647
O5E K1 W4 146.6(5) . 2_646
O5C K1 W4 74.4(5) 2_647 2_646
O1E K1 W4 84.7(4) . 2_646
O4T K1 W4 25.9(3) 2_646 2_646
O14W K1 W4 103.4(11) . 2_646
O1W K1 W4 144.7(7) . 2_646
O14M K1 W4 30.3(4) 2_646 2_646
O5D K1 W4 98.3(5) 2_647 2_646
O5E K1 K2 116.0(6) . .
O5C K1 K2 44.9(5) 2_647 .
O1E K1 K2 129.5(5) . .
O4T K1 K2 104.9(4) 2_646 .
O14W K1 K2 43.8(10) . .
O1W K1 K2 69.8(6) . .
O14M K1 K2 73.4(4) 2_646 .
O5D K1 K2 139.7(5) 2_647 .
W4 K1 K2 84.1(2) 2_646 .
O5B K2 O2T 84.3(8) 1_455 1_456
O5B K2 O14W 71.1(11) 1_455 .
O2T K2 O14W 147.6(12) 1_456 .
O5B K2 O1A 75.6(8) 1_455 1_455
O2T K2 O1A 78.8(6) 1_456 1_455
O14W K2 O1A 113.6(11) . 1_455
O5B K2 O3T 146.9(8) 1_455 2_646
O2T K2 O3T 78.6(7) 1_456 2_646
O14W K2 O3T 132.9(11) . 2_646
O1A K2 O3T 73.4(6) 1_455 2_646
O5B K2 O13M 122.8(7) 1_455 2_646
O2T K2 O13M 130.8(7) 1_456 2_646
O14W K2 O13M 81.2(11) . 2_646
O1A K2 O13M 71.2(6) 1_455 2_646
O3T K2 O13M 56.0(6) 2_646 2_646
O5B K2 O5C 136.9(8) 1_455 2_647
O2T K2 O5C 100.3(7) 1_456 2_647
O14W K2 O5C 84.8(11) . 2_647
O1A K2 O5C 147.4(7) 1_455 2_647
O3T K2 O5C 74.5(6) 2_646 2_647
O13M K2 O5C 86.3(6) 2_646 2_647
O5B K2 O2W 58.1(11) 1_455 .
O2T K2 O2W 70.1(10) 1_456 .
O14W K2 O2W 78.9(14) . .
O1A K2 O2W 125.5(7) 1_455 .
O3T K2 O2W 137.3(11) 2_646 .
O13M K2 O2W 158.2(8) 2_646 .
O5C K2 O2W 83.0(8) 2_647 .
O5B K2 W3 147.8(6) 1_455 2_646
O2T K2 W3 105.9(6) 1_456 2_646
O14W K2 W3 106.1(10) . 2_646
O1A K2 W3 76.6(5) 1_455 2_646
O3T K2 W3 27.4(4) 2_646 2_646
O13M K2 W3 30.1(5) 2_646 2_646
O5C K2 W3 72.4(5) 2_647 2_646
O2W K2 W3 154.0(9) . 2_646
O5B K2 K1 109.6(6) 1_455 .
O2T K2 K1 136.3(6) 1_456 .
O14W K2 K1 43.7(10) . .
O1A K2 K1 144.1(4) 1_455 .
O3T K2 K1 102.3(4) 2_646 .
O13M K2 K1 77.0(4) 2_646 .
O5C K2 K1 41.5(4) 2_647 .
O2W K2 K1 82.4(5) . .
W3 K2 K1 84.3(2) 2_646 .
O3B K3 O6W 142.6(19) 1_455 .
O3B K3 O22M 83.6(9) 1_455 1_455
O6W K3 O22M 90.5(12) . 1_455
O3B K3 O11T 104.1(11) 1_455 1_455
O6W K3 O11T 104.1(13) . 1_455
O22M K3 O11T 58.9(8) 1_455 1_455
O3B K3 O2B 59.2(9) 1_455 1_455
O6W K3 O2B 157.7(17) . 1_455
O22M K3 O2B 98.4(9) 1_455 1_455
O11T K3 O2B 64.4(8) 1_455 1_455
O3B K3 O5W 135.8(13) 1_455 .
O6W K3 O5W 79.2(17) . .
O22M K3 O5W 117.1(11) 1_455 .
O11T K3 O5W 64.1(11) 1_455 .
O2B K3 O5W 78.5(11) 1_455 .
O3B K3 W11 100.2(8) 1_455 1_455
O6W K3 W11 93.4(10) . 1_455
O22M K3 W11 31.9(6) 1_455 1_455
O11T K3 W11 28.0(6) 1_455 1_455
O2B K3 W11 83.9(7) 1_455 1_455
O5W K3 W11 86.5(9) . 1_455
O3W Na1 O1W 88.5(13) . .
O3W Na1 O5F 82.6(13) . 2_657
O1W Na1 O5F 166.3(16) . 2_657
O3W Na1 O5E 85.2(10) . .
O1W Na1 O5E 88.1(14) . .
O5F Na1 O5E 101.5(12) 2_657 .
O3W Na1 O4W 152.9(14) . .
O1W Na1 O4W 93.6(18) . .
O5F Na1 O4W 99.1(17) 2_657 .
O5E Na1 O4W 67.9(13) . .
O3W Na1 O1F 93.7(10) . 2_657
O1W Na1 O1F 101.2(13) . 2_657
O5F Na1 O1F 69.1(10) 2_657 2_657
O5E Na1 O1F 170.6(10) . 2_657
O4W Na1 O1F 112.3(14) . 2_657
O8W Na2 O2D 129(2) . 2_646
O8W Na2 O9T 68(2) . .
O2D Na2 O9T 63.3(11) 2_646 .
O8W Na2 O7W 107(3) . 2_646
O2D Na2 O7W 66.4(17) 2_646 2_646
O9T Na2 O7W 65.7(18) . 2_646
O8W Na2 O3F 58.5(16) . .
O2D Na2 O3F 141.2(15) 2_646 .
O9T Na2 O3F 97.3(16) . .
O7W Na2 O3F 75.1(17) 2_646 .
O7W Na3A O3E 90.3(18) . .
O7W Na3A O6W 77(2) . .
O3E Na3A O6W 167(2) . .
O7W Na3B O2F 87(3) . 2_656
O7W Na3B O2C 161(3) . 2_646
O2F Na3B O2C 93.1(16) 2_656 2_646
Na1 O1W K1 96.6(13) . .
K3 O6W Na3A 86.6(13) . .
Na3B O7W Na2 121(3) . 2_656
Na3A O7W Na2 131(3) . 2_656
K1 O14W K2 92.6(15) . .
O4B C1A O1A 109.5(17) . .
O4B C1A C2A 112.0(18) . .
O1A C1A C2A 110.7(18) . .
O4B C1A K2 119.0(13) . 1_655
O1A C1A K2 55.5(10) . 1_655
C2A C1A K2 128.8(13) . 1_655
O2A C2A C1A 105.8(18) . .
O2A C2A C3A 109.9(18) . .
C1A C2A C3A 107.6(18) . .
O3A C3A C4A 110.4(18) . .
O3A C3A C2A 108.9(18) . .
C4A C3A C2A 109.5(16) . .
O4A C4A C3A 106.0(16) . .
O4A C4A C5A 109.9(16) . .
C3A C4A C5A 109.5(17) . .
O1A C5A C6A 101(2) . .
O1A C5A C4A 114.9(17) . .
C6A C5A C4A 117(2) . .
O5A C6A C5A 111(2) . .
C5A O1A C1A 110.0(18) . .
C5A O1A K2 149.3(14) . 1_655
C1A O1A K2 100.3(12) . 1_655
C1F O4A C4A 121(2) . .
O4C C1B O1B 109.8(18) . .
O4C C1B C2B 107(2) . .
O1B C1B C2B 109.8(19) . .
O2B C2B C1B 108(2) . .
O2B C2B C3B 115(2) . .
C1B C2B C3B 112(2) . .
O3B C3B C2B 111(2) . .
O3B C3B C4B 112(2) . .
C2B C3B C4B 109(2) . .
O4B C4B C3B 106.1(17) . .
O4B C4B C5B 109.9(16) . .
C3B C4B C5B 110.0(18) . .
O1B C5B C6B 103(2) . .
O1B C5B C4B 106.0(19) . .
C6B C5B C4B 112(2) . .
O5B C6B C5B 117(2) . .
C1B O1B C5B 112.7(19) . .
C2B O2B K3 91.3(18) . 1_655
C3B O3B K3 126(2) . 1_655
C1A O4B C4B 119.4(18) . .
C6B O5B K2 134(2) . 1_655
O4D C1C O1C 107.4(16) . .
O4D C1C C2C 106.4(17) . .
O1C C1C C2C 110.2(15) . .
O2C C2C C3C 112.6(18) . .
O2C C2C C1C 107.9(16) . .
C3C C2C C1C 109.9(17) . .
O3C C3C C2C 111.1(19) . .
O3C C3C C4C 109.7(17) . .
C2C C3C C4C 114.6(17) . .
O4C C4C C5C 108.5(17) . .
O4C C4C C3C 107.8(18) . .
C5C C4C C3C 111.6(16) . .
O1C C5C C4C 113.8(17) . .
O1C C5C C6C 104.3(16) . .
C4C C5C C6C 111.5(16) . .
O5C C6C C5C 116.7(19) . .
O5C C6C K2 59.7(12) . 2_657
C5C C6C K2 160.7(18) . 2_657
C1C O1C C5C 115.1(17) . .
C2C O2C Na3B 119.7(18) . 2_656
C1B O4C C4C 119.2(18) . .
C6C O5C K1 142.5(17) . 2_657
C6C O5C K2 95.6(14) . 2_657
K1 O5C K2 93.6(6) 2_657 2_657
O4E C1D O1D 110.5(17) . .
O4E C1D C2D 106.5(19) . .
O1D C1D C2D 109.2(17) . .
O2D C2D C1D 108.5(17) . .
O2D C2D C3D 108.9(18) . .
C1D C2D C3D 112.4(18) . .
O3D C3D C4D 111.8(17) . .
O3D C3D C2D 114.1(17) . .
C4D C3D C2D 108.7(15) . .
O4D C4D C5D 109.4(15) . .
O4D C4D C3D 106.7(15) . .
C5D C4D C3D 110.1(16) . .
O1D C5D C6D 106.0(17) . .
O1D C5D C4D 112.5(16) . .
C6D C5D C4D 112.6(19) . .
O5D C6D C5D 114(2) . .
O5D C6D K1 62.8(12) . 2_657
C5D C6D K1 163.0(17) . 2_657
C1D O1D C5D 111.8(17) . .
C2D O2D Na2 121.0(15) . 2_656
C1C O4D C4D 119.7(17) . .
C6D O5D K1 93.3(13) . 2_657
O1E C1E O4F 110.3(17) . .
O1E C1E C2E 108.0(19) . .
O4F C1E C2E 114(2) . .
O2E C2E C1E 112(2) . .
O2E C2E C3E 108(2) . .
C1E C2E C3E 106(2) . .
O3E C3E C4E 110.8(18) . .
O3E C3E C2E 105(2) . .
C4E C3E C2E 111.2(19) . .
O4E C4E C5E 113.0(15) . .
O4E C4E C3E 107.2(15) . .
C5E C4E C3E 109.8(17) . .
O1E C5E C4E 107.5(16) . .
O1E C5E C6E 110(2) . .
C4E C5E C6E 115.0(18) . .
O5E C6E C5E 113(2) . .
C5E O1E C1E 115.7(19) . .
C5E O1E K1 115.8(13) . .
C1E O1E K1 125.2(13) . .
C3E O3E Na3A 148(2) . .
C1D O4E C4E 117.6(18) . .
C6E O5E Na1 129.0(18) . .
C6E O5E K1 109(2) . .
Na1 O5E K1 102.5(8) . .
O4A C1F O1F 107.5(18) . .
O4A C1F C2F 108(2) . .
O1F C1F C2F 110.9(19) . .
O2F C2F C3F 111(2) . .
O2F C2F C1F 108(2) . .
C3F C2F C1F 107(2) . .
O3F C3F C4F 113(2) . .
O3F C3F C2F 108(2) . .
C4F C3F C2F 112.2(18) . .
O4F C4F C5F 111.1(18) . .
O4F C4F C3F 105.6(18) . .
C5F C4F C3F 111.8(18) . .
O1F C5F C4F 112.4(19) . .
O1F C5F C6F 107(2) . .
C4F C5F C6F 119(3) . .
O5F C6F C5F 111(3) . .
O5F C6F Na1 47(2) . 2_647
C5F C6F Na1 85.8(18) . 2_647
C1F O1F C5F 113(2) . .
C1F O1F Na1 130.6(16) . 2_647
C5F O1F Na1 115.7(14) . 2_647
C2F O2F Na3B 126(2) . 2_646
C3F O3F Na2 147(2) . .
C1E O4F C4F 120.3(19) . .
C6F O5F Na1 107(3) . 2_647
O2P P1 O3P 109.7(12) . .
O2P P1 O1P 109.9(8) . .
O3P P1 O1P 108.8(13) . .
O2P P1 O4P 107.4(13) . .
O3P P1 O4P 109.3(7) . .
O1P P1 O4P 111.7(12) . .
P1 O1P W1 127.1(11) . .
P1 O1P W5 125.0(11) . .
W1 O1P W5 90.7(7) . .
P1 O1P W2 124.3(11) . .
W1 O1P W2 88.9(6) . .
W5 O1P W2 89.5(7) . .
P1 O2P W7 126.5(11) . .
P1 O2P W4 124.8(10) . .
W7 O2P W4 89.5(7) . .
P1 O2P W3 126.1(10) . .
W7 O2P W3 89.5(6) . .
W4 O2P W3 88.7(6) . .
P1 O3P W12 126.6(12) . .
P1 O3P W9 125.6(14) . .
W12 O3P W9 89.2(5) . .
P1 O3P W8 125.6(8) . .
W12 O3P W8 88.2(6) . .
W9 O3P W8 89.6(5) . .
P1 O4P W11 127.2(12) . .
P1 O4P W10 124.3(14) . .
W11 O4P W10 88.5(5) . .
P1 O4P W6 125.5(8) . .
W11 O4P W6 91.6(7) . .
W10 O4P W6 87.9(5) . .
O1T W1 O4M 102.8(10) . .
O1T W1 O18M 102.5(10) . .
O4M W1 O18M 83.3(8) . .
O1T W1 O5M 102.1(10) . .
O4M W1 O5M 155.1(7) . .
O18M W1 O5M 90.9(9) . .
O1T W1 O1M 103.8(10) . .
O4M W1 O1M 86.4(8) . .
O18M W1 O1M 153.3(9) . .
O5M W1 O1M 88.2(9) . .
O1T W1 O1P 172.9(9) . .
O4M W1 O1P 83.0(7) . .
O18M W1 O1P 82.1(8) . .
O5M W1 O1P 72.2(7) . .
O1M W1 O1P 72.2(8) . .
O2T W2 O2M 101.3(10) . .
O2T W2 O9M 106.4(10) . .
O2M W2 O9M 87.3(8) . .
O2T W2 O1M 99.3(10) . .
O2M W2 O1M 86.8(9) . .
O9M W2 O1M 154.3(9) . .
O2T W2 O6M 101.5(10) . .
O2M W2 O6M 157.1(7) . .
O9M W2 O6M 88.1(9) . .
O1M W2 O6M 87.7(9) . .
O2T W2 O1P 169.0(9) . .
O2M W2 O1P 84.6(7) . .
O9M W2 O1P 83.0(7) . .
O1M W2 O1P 71.5(7) . .
O6M W2 O1P 72.6(7) . .
O3T W3 O13M 99.9(10) . .
O3T W3 O10M 101.4(9) . .
O13M W3 O10M 91.4(9) . .
O3T W3 O3M 101.0(8) . .
O13M W3 O3M 87.4(9) . .
O10M W3 O3M 157.4(8) . .
O3T W3 O2M 103.9(9) . .
O13M W3 O2M 156.2(8) . .
O10M W3 O2M 84.6(7) . .
O3M W3 O2M 87.5(8) . .
O3T W3 O2P 170.6(8) . .
O13M W3 O2P 72.5(8) . .
O10M W3 O2P 84.6(7) . .
O3M W3 O2P 73.5(7) . .
O2M W3 O2P 83.7(7) . .
O3T W3 K2 50.6(7) . 2_656
O13M W3 K2 52.6(7) . 2_656
O10M W3 K2 115.1(6) . 2_656
O3M W3 K2 81.6(6) . 2_656
O2M W3 K2 148.8(5) . 2_656
O2P W3 K2 120.3(5) . 2_656
O4T W4 O17M 102.4(9) . .
O4T W4 O14M 97.2(10) . .
O17M W4 O14M 89.0(9) . .
O4T W4 O4M 105.5(9) . .
O17M W4 O4M 87.9(9) . .
O14M W4 O4M 157.2(9) . .
O4T W4 O3M 99.9(8) . .
O17M W4 O3M 157.5(8) . .
O14M W4 O3M 85.9(9) . .
O4M W4 O3M 88.4(8) . .
O4T W4 O2P 168.5(9) . .
O17M W4 O2P 83.8(7) . .
O14M W4 O2P 73.0(8) . .
O4M W4 O2P 84.2(7) . .
O3M W4 O2P 73.7(6) . .
O5T W5 O8M 104.2(10) . .
O5T W5 O7M 100.8(11) . .
O8M W5 O7M 91.2(9) . .
O5T W5 O6M 99.8(9) . .
O8M W5 O6M 155.4(10) . .
O7M W5 O6M 89.3(9) . .
O5T W5 O5M 99.3(10) . .
O8M W5 O5M 86.5(10) . .
O7M W5 O5M 159.7(10) . .
O6M W5 O5M 84.6(10) . .
O5T W5 O1P 168.5(9) . .
O8M W5 O1P 82.2(9) . .
O7M W5 O1P 88.4(9) . .
O6M W5 O1P 73.2(8) . .
O5M W5 O1P 71.2(8) . .
O6T W6 O12M 102.7(10) . .
O6T W6 O11M 101.7(10) . .
O12M W6 O11M 90.0(7) . .
O6T W6 O9M 101.5(9) . .
O12M W6 O9M 88.0(9) . .
O11M W6 O9M 156.6(9) . .
O6T W6 O10M 98.6(10) . .
O12M W6 O10M 158.4(8) . .
O11M W6 O10M 89.6(9) . .
O9M W6 O10M 83.8(6) . .
O6T W6 O4P 174.9(7) . .
O12M W6 O4P 75.3(7) . .
O11M W6 O4P 73.7(9) . .
O9M W6 O4P 83.2(8) . .
O10M W6 O4P 83.8(7) . .
O7T W7 O16M 103.1(10) . .
O7T W7 O15M 104.9(12) . .
O16M W7 O15M 88.8(9) . .
O7T W7 O14M 103.6(10) . .
O16M W7 O14M 152.7(9) . .
O15M W7 O14M 89.7(9) . .
O7T W7 O13M 97.4(11) . .
O16M W7 O13M 88.1(9) . .
O15M W7 O13M 157.6(11) . .
O14M W7 O13M 83.0(9) . .
O7T W7 O2P 167.9(10) . .
O16M W7 O2P 80.6(8) . .
O15M W7 O2P 86.6(9) . .
O14M W7 O2P 72.1(8) . .
O13M W7 O2P 71.0(8) . .
O8T W8 O19M 102.5(10) . .
O8T W8 O20M 101.0(12) . .
O19M W8 O20M 90.5(8) . .
O8T W8 O18M 100.7(11) . .
O19M W8 O18M 92.9(9) . .
O20M W8 O18M 156.8(10) . .
O8T W8 O17M 100.1(10) . .
O19M W8 O17M 157.4(8) . .
O20M W8 O17M 84.8(9) . .
O18M W8 O17M 83.4(7) . .
O8T W8 O3P 175.6(7) . .
O19M W8 O3P 74.7(7) . .
O20M W8 O3P 75.8(10) . .
O18M W8 O3P 83.0(8) . .
O17M W8 O3P 82.7(8) . .
O9T W9 O21M 103.3(13) . .
O9T W9 O24M 105.0(14) . .
O21M W9 O24M 90.4(11) . .
O9T W9 O8M 96.4(14) . .
O21M W9 O8M 89.2(10) . .
O24M W9 O8M 158.1(9) . .
O9T W9 O19M 98.1(11) . .
O21M W9 O19M 158.5(11) . .
O24M W9 O19M 84.5(10) . .
O8M W9 O19M 87.9(9) . .
O9T W9 O3P 170.4(10) . .
O21M W9 O3P 86.2(10) . .
O24M W9 O3P 75.7(8) . .
O8M W9 O3P 82.4(8) . .
O19M W9 O3P 72.4(7) . .
O10T W10 O22M 97.6(14) . .
O10T W10 O7M 97.5(15) . .
O22M W10 O7M 164.9(10) . .
O10T W10 O12M 98.6(14) . .
O22M W10 O12M 88.9(9) . .
O7M W10 O12M 88.4(9) . .
O10T W10 O21M 102.7(15) . .
O22M W10 O21M 89.1(10) . .
O7M W10 O21M 88.0(10) . .
O12M W10 O21M 158.6(10) . .
O10T W10 O4P 170.3(13) . .
O22M W10 O4P 76.4(9) . .
O7M W10 O4P 88.6(9) . .
O12M W10 O4P 73.9(7) . .
O21M W10 O4P 85.0(9) . .
O11T W11 O23M 101.7(12) . .
O11T W11 O22M 102.3(12) . .
O23M W11 O22M 94.2(9) . .
O11T W11 O16M 98.7(12) . .
O23M W11 O16M 85.8(9) . .
O22M W11 O16M 158.5(9) . .
O11T W11 O11M 96.1(10) . .
O23M W11 O11M 161.3(10) . .
O22M W11 O11M 87.4(9) . .
O16M W11 O11M 86.0(9) . .
O11T W11 O4P 169.0(9) . .
O23M W11 O4P 89.3(9) . .
O22M W11 O4P 77.4(8) . .
O16M W11 O4P 81.2(7) . .
O11M W11 O4P 72.9(6) . .
O11T W11 K3 54.0(11) . 1_655
O23M W11 K3 114.8(7) . 1_655
O22M W11 K3 50.5(7) . 1_655
O16M W11 K3 147.3(6) . 1_655
O11M W11 K3 80.4(6) . 1_655
O4P W11 K3 122.0(5) . 1_655
O12T W12 O15M 96.4(12) . .
O12T W12 O20M 96.1(14) . .
O15M W12 O20M 86.7(9) . .
O12T W12 O23M 101.9(13) . .
O15M W12 O23M 86.7(9) . .
O20M W12 O23M 161.4(10) . .
O12T W12 O24M 101.3(12) . .
O15M W12 O24M 162.2(10) . .
O20M W12 O24M 90.3(10) . .
O23M W12 O24M 90.7(10) . .
O12T W12 O3P 171.0(12) . .
O15M W12 O3P 87.7(9) . .
O20M W12 O3P 76.0(8) . .
O23M W12 O3P 86.4(8) . .
O24M W12 O3P 74.5(9) . .
W2 O1M W1 127.2(11) . .
W2 O2M W3 150.6(8) . .
W3 O3M W4 124.0(9) . .
W1 O4M W4 152.0(9) . .
W1 O5M W5 125.8(10) . .
W2 O6M W5 124.7(10) . .
W5 O7M W10 144.4(13) . .
W5 O8M W9 148.9(12) . .
W2 O9M W6 152.0(12) . .
W3 O10M W6 152.9(11) . .
W6 O11M W11 121.5(11) . .
W6 O12M W10 122.8(11) . .
W3 O13M W7 126.9(12) . .
W3 O13M K2 97.3(9) . 2_656
W7 O13M K2 129.3(11) . 2_656
W4 O14M W7 125.4(12) . .
W4 O14M K1 94.5(9) . 2_656
W7 O14M K1 133.0(10) . 2_656
W7 O15M W12 145.0(14) . .
W7 O16M W11 152.3(11) . .
W4 O17M W8 149.1(12) . .
W1 O18M W8 156.8(12) . .
W8 O19M W9 123.3(10) . .
W8 O20M W12 119.4(14) . .
W9 O21M W10 146.8(14) . .
W10 O22M W11 117.7(10) . .
W10 O22M K3 136.2(11) . 1_655
W11 O22M K3 97.7(11) . 1_655
W11 O23M W12 147.1(13) . .
W9 O24M W12 120.5(10) . .
W2 O2T K2 155.9(14) . 1_654
W3 O3T K2 102.0(9) . 2_656
W4 O4T K1 107.4(9) . 2_656
W9 O9T Na2 143.9(16) . .
W11 O11T K3 98.1(13) . 1_655
O2AC C1AC O1AC 124(4) . .
O2AC C1AC C2AC 122(4) . .
O1AC C1AC C2AC 114(4) . .

loop_
_geom_bond_atom_site_label_1
_geom_bond_atom_site_label_2
_geom_bond_distance
_geom_bond_site_symmetry_2
K1 O5E 2.74(4) .
K1 O5C 2.77(2) 2_647
K1 O1E 2.850(19) .
K1 O4T 2.87(2) 2_646
K1 O14W 2.88(5) .
K1 O1W 3.04(4) .
K1 O14M 3.10(2) 2_646
K1 O5D 3.14(2) 2_647
K1 W4 3.763(10) 2_646
K1 K2 4.167(11) .
K2 O5B 2.56(3) 1_455
K2 O2T 2.67(3) 1_456
K2 O14W 2.88(5) .
K2 O1A 2.895(18) 1_455
K2 O3T 2.91(2) 2_646
K2 O13M 2.95(2) 2_646
K2 O5C 2.95(2) 2_647
K2 O2W 3.26(7) .
K2 W3 3.681(8) 2_646
K3 O3B 2.63(3) 1_455
K3 O6W 2.69(5) .
K3 O22M 2.88(3) 1_455
K3 O11T 3.03(4) 1_455
K3 O2B 3.27(4) 1_455
K3 O5W 3.28(6) .
K3 W11 3.707(14) 1_455
Na1 O3W 2.23(3) .
Na1 O1W 2.29(4) .
Na1 O5F 2.36(3) 2_657
Na1 O5E 2.40(3) .
Na1 O4W 2.43(4) .
Na1 O1F 2.46(2) 2_657
Na2 O8W 2.41(8) .
Na2 O2D 2.88(3) 2_646
Na2 O9T 2.88(6) .
Na2 O7W 2.88(8) 2_646
Na2 O3F 3.00(4) .
Na3A O7W 2.35(8) .
Na3A O3E 2.41(3) .
Na3A O6W 2.76(5) .
Na3B O7W 2.22(8) .
Na3B O2F 2.26(6) 2_656
Na3B O2C 2.44(5) 2_646
O7W Na2 2.88(8) 2_656
C1A O4B 1.431(14) .
C1A O1A 1.438(14) .
C1A C2A 1.523(14) .
C1A K2 3.46(2) 1_655
C2A O2A 1.422(14) .
C2A C3A 1.529(13) .
C3A O3A 1.430(14) .
C3A C4A 1.522(14) .
C4A O4A 1.437(13) .
C4A C5A 1.523(14) .
C5A O1A 1.433(13) .
C5A C6A 1.512(14) .
C6A O5A 1.432(14) .
O1A K2 2.895(18) 1_655
O4A C1F 1.423(14) .
C1B O4C 1.421(13) .
C1B O1B 1.431(14) .
C1B C2B 1.516(14) .
C2B O2B 1.424(14) .
C2B C3B 1.520(14) .
C3B O3B 1.434(14) .
C3B C4B 1.523(14) .
C4B O4B 1.443(14) .
C4B C5B 1.529(14) .
C5B O1B 1.432(14) .
C5B C6B 1.523(14) .
C6B O5B 1.426(14) .
O2B K3 3.27(4) 1_655
O3B K3 2.63(3) 1_655
O5B K2 2.56(3) 1_655
C1C O4D 1.427(14) .
C1C O1C 1.430(13) .
C1C C2C 1.524(13) .
C2C O2C 1.436(13) .
C2C C3C 1.519(14) .
C3C O3C 1.426(14) .
C3C C4C 1.530(14) .
C4C O4C 1.429(14) .
C4C C5C 1.523(14) .
C5C O1C 1.430(13) .
C5C C6C 1.526(14) .
C6C O5C 1.427(13) .
C6C K2 3.40(2) 2_657
O2C Na3B 2.44(6) 2_656
O5C K1 2.77(2) 2_657
O5C K2 2.95(2) 2_657
C1D O4E 1.427(13) .
C1D O1D 1.430(13) .
C1D C2D 1.528(14) .
C2D O2D 1.437(13) .
C2D C3D 1.529(14) .
C3D O3D 1.435(14) .
C3D C4D 1.526(14) .
C4D O4D 1.429(13) .
C4D C5D 1.520(14) .
C5D O1D 1.433(13) .
C5D C6D 1.513(14) .
C6D O5D 1.428(14) .
C6D K1 3.52(2) 2_657
O2D Na2 2.88(3) 2_656
O5D K1 3.14(2) 2_657
C1E O1E 1.427(14) .
C1E O4F 1.427(13) .
C1E C2E 1.524(14) .
C2E O2E 1.429(14) .
C2E C3E 1.528(14) .
C3E O3E 1.435(14) .
C3E C4E 1.516(14) .
C4E O4E 1.429(13) .
C4E C5E 1.515(14) .
C5E O1E 1.416(13) .
C5E C6E 1.518(14) .
C6E O5E 1.432(14) .
C1F O1F 1.431(14) .
C1F C2F 1.522(14) .
C2F O2F 1.430(14) .
C2F C3F 1.521(14) .
C3F O3F 1.415(14) .
C3F C4F 1.519(14) .
C4F O4F 1.433(14) .
C4F C5F 1.514(14) .
C5F O1F 1.437(14) .
C5F C6F 1.524(14) .
C6F O5F 1.427(14) .
C6F Na1 3.09(4) 2_647
O1F Na1 2.46(2) 2_647
O2F Na3B 2.26(6) 2_646
O5F Na1 2.36(3) 2_647
P1 O2P 1.53(2) .
P1 O3P 1.546(13) .
P1 O1P 1.55(2) .
P1 O4P 1.565(15) .
O1P W1 2.434(17) .
O1P W5 2.44(2) .
O1P W2 2.48(2) .
O2P W7 2.44(2) .
O2P W4 2.443(18) .
O2P W3 2.463(15) .
O3P W12 2.39(2) .
O3P W9 2.42(2) .
O3P W8 2.450(13) .
O4P W11 2.34(2) .
O4P W10 2.43(2) .
O4P W6 2.459(13) .
W1 O1T 1.73(3) .
W1 O4M 1.89(3) .
W1 O18M 1.887(19) .
W1 O5M 1.92(2) .
W1 O1M 1.93(2) .
W2 O2T 1.72(2) .
W2 O2M 1.84(3) .
W2 O9M 1.90(2) .
W2 O1M 1.91(2) .
W2 O6M 1.95(2) .
W3 O3T 1.732(18) .
W3 O13M 1.86(2) .
W3 O10M 1.88(2) .
W3 O3M 1.932(19) .
W3 O2M 1.98(3) .
W3 K2 3.681(8) 2_656
W4 O4T 1.721(17) .
W4 O17M 1.87(2) .
W4 O14M 1.90(2) .
W4 O4M 1.92(3) .
W4 O3M 1.95(2) .
W5 O5T 1.71(2) .
W5 O8M 1.847(19) .
W5 O7M 1.89(2) .
W5 O6M 1.96(2) .
W5 O5M 1.98(2) .
W6 O6T 1.706(14) .
W6 O12M 1.86(2) .
W6 O11M 1.86(2) .
W6 O9M 1.93(2) .
W6 O10M 1.95(2) .
W7 O7T 1.72(3) .
W7 O16M 1.84(2) .
W7 O15M 1.90(2) .
W7 O14M 1.97(2) .
W7 O13M 2.00(2) .
W8 O8T 1.724(15) .
W8 O19M 1.86(2) .
W8 O20M 1.91(2) .
W8 O18M 1.921(19) .
W8 O17M 1.99(2) .
W9 O9T 1.79(3) .
W9 O21M 1.84(3) .
W9 O24M 1.88(3) .
W9 O8M 1.999(19) .
W9 O19M 2.045(18) .
W10 O10T 1.56(4) .
W10 O22M 1.91(3) .
W10 O7M 1.99(3) .
W10 O12M 2.003(18) .
W10 O21M 2.04(3) .
W11 O11T 1.76(3) .
W11 O23M 1.85(2) .
W11 O22M 1.98(3) .
W11 O16M 1.99(2) .
W11 O11M 2.08(2) .
W11 K3 3.707(14) 1_655
W12 O12T 1.51(4) .
W12 O15M 1.98(3) .
W12 O20M 1.99(2) .
W12 O23M 2.00(3) .
W12 O24M 2.01(3) .
O13M K2 2.95(2) 2_656
O14M K1 3.10(2) 2_656
O22M K3 2.88(3) 1_655
O2T K2 2.67(3) 1_654
O3T K2 2.91(2) 2_656
O4T K1 2.87(2) 2_656
O11T K3 3.03(4) 1_655
O1AC C1AC 1.236(14) .
O2AC C1AC 1.236(14) .
C1AC C2AC 1.506(14) .
